data_7044043
loop_
_publ_author_name
'Nifant'ev, Ilya E.'
'Shlyahtin, Andrei V.'
'Bagrov, Vladimir V.'
'Minyaev, Mikhail M.'
'Churakov, Andrei'
'Karchevsky, Stanislav G.'
'Birin, Kirill P.'
'Ivchenko, Pavel V.'

_publ_section_title
;
 Mono-BHT heteroleptic magnesium complexes: synthesis, molecular structure
 and catalytic behavior in the ring-opening polymerization of cyclic
 esters
;
_journal_name_full 'Dalton Trans.'
_journal_paper_doi 10.1039/C7DT02469J
_journal_year 2017
_chemical_formula_moiety 'C34 H58 Mg O4 S2'
_chemical_formula_sum 'C34 H58 Mg O4 S2'
_chemical_formula_weight 619.23
_chemical_name_systematic
; 
 ? 
;
_space_group_IT_number 14
_symmetry_cell_setting monoclinic
_symmetry_space_group_name_Hall '-P 2yn'
_symmetry_space_group_name_H-M 'P 1 21/n 1'
_atom_sites_solution_hydrogens geom
_atom_sites_solution_primary direct
_atom_sites_solution_secondary difmap
_audit_creation_method SHELXL-97
_audit_update_record
;
2017-04-22 deposited with the CCDC.
2017-08-29 downloaded from the CCDC.
;
_cell_angle_alpha 90.00
_cell_angle_beta 102.6563(8)
_cell_angle_gamma 90.00
_cell_formula_units_Z 4
_cell_length_a 14.3828(7)
_cell_length_b 16.4536(8)
_cell_length_c 15.7807(8)
_cell_measurement_reflns_used 9872
_cell_measurement_temperature 150(2)
_cell_measurement_theta_max 30.515
_cell_measurement_theta_min 2.167
_cell_volume 3643.7(3)
_computing_cell_refinement 'SAINT (Bruker, 2008)'
_computing_data_collection '<i>APEX2</i> (Bruker, 2008)'
_computing_data_reduction 'SAINT (Bruker, 2008)'
_computing_molecular_graphics 'SHELXTL (Sheldrick, 2008)'
_computing_publication_material 'SHELXTL (Sheldrick, 2008)'
_computing_structure_refinement 'SHELXTL (Sheldrick, 2008)'
_computing_structure_solution 'SHELXTL (Sheldrick, 2008)'
_diffrn_ambient_temperature 150(2)
_diffrn_measured_fraction_theta_full 1.000
_diffrn_measured_fraction_theta_max 1.000
_diffrn_measurement_device_type 'Bruker SMART APEX II'
_diffrn_measurement_method \w
_diffrn_radiation_monochromator graphite
_diffrn_radiation_source 'fine-focus sealed tube'
_diffrn_radiation_type MoK\a
_diffrn_radiation_wavelength 0.71073
_diffrn_reflns_av_R_equivalents 0.0236
_diffrn_reflns_av_sigmaI/netI 0.0190
_diffrn_reflns_limit_h_max 18
_diffrn_reflns_limit_h_min -18
_diffrn_reflns_limit_k_max 21
_diffrn_reflns_limit_k_min -21
_diffrn_reflns_limit_l_max 20
_diffrn_reflns_limit_l_min -20
_diffrn_reflns_number 35284
_diffrn_reflns_theta_full 27.00
_diffrn_reflns_theta_max 27.00
_diffrn_reflns_theta_min 1.74
_diffrn_standards_decay_% 0
_exptl_absorpt_coefficient_mu 0.196
_exptl_absorpt_correction_T_max 0.9712
_exptl_absorpt_correction_T_min 0.9345
_exptl_absorpt_correction_type multi-scan
_exptl_absorpt_process_details 'SADABS (Bruker, 2008)'
_exptl_crystal_colour colourless
_exptl_crystal_density_diffrn 1.129
_exptl_crystal_density_method 'not measured'
_exptl_crystal_description prism
_exptl_crystal_F_000 1352
_exptl_crystal_size_max 0.35
_exptl_crystal_size_mid 0.35
_exptl_crystal_size_min 0.15
_refine_diff_density_max 0.830
_refine_diff_density_min -0.626
_refine_diff_density_rms 0.048
_refine_ls_extinction_method none
_refine_ls_goodness_of_fit_ref 1.032
_refine_ls_hydrogen_treatment constr
_refine_ls_matrix_type full
_refine_ls_number_parameters 422
_refine_ls_number_reflns 7948
_refine_ls_number_restraints 34
_refine_ls_restrained_S_all 1.053
_refine_ls_R_factor_all 0.0540
_refine_ls_R_factor_gt 0.0447
_refine_ls_shift/su_max 0.000
_refine_ls_shift/su_mean 0.000
_refine_ls_structure_factor_coef Fsqd
_refine_ls_weighting_details 'calc w=1/[\s^2^(Fo^2^)+(0.0557P)^2^+2.5037P] where P=(Fo^2^+2Fc^2^)/3'
_refine_ls_weighting_scheme calc
_refine_ls_wR_factor_gt 0.1145
_refine_ls_wR_factor_ref 0.1221
_reflns_number_gt 6730
_reflns_number_total 7948
_reflns_threshold_expression I>2\s(I)
_cod_data_source_file c7dt02469j2.cif
_cod_data_source_block a_CCDC2
_cod_original_sg_symbol_H-M 'P 21/n'
_cod_database_code 7044043

loop_
_symmetry_equiv_pos_as_xyz
'x, y, z'
'-x+1/2, y+1/2, -z+1/2'
'-x, -y, -z'
'x-1/2, -y-1/2, z-1/2'

loop_
_atom_site_label
_atom_site_type_symbol
_atom_site_fract_x
_atom_site_fract_y
_atom_site_fract_z
_atom_site_U_iso_or_equiv
_atom_site_adp_type
_atom_site_occupancy
_atom_site_symmetry_multiplicity
_atom_site_calc_flag
_atom_site_refinement_flags
_atom_site_disorder_assembly
_atom_site_disorder_group
Mg1 Mg 0.35907(4) 0.35129(3) 0.66265(3) 0.02222(13) Uani 1 1 d . A .
S1 S 0.29851(3) 0.16674(3) 0.62253(3) 0.03206(12) Uani 1 1 d . . .
S21 S 0.35136(7) 0.43318(10) 0.47592(7) 0.0335(3) Uani 0.553(3) 1 d PDU A 1
C3 C 0.2670(5) 0.5061(4) 0.4266(4) 0.0800(16) Uani 0.553(3) 1 d PDU A 1
H3A H 0.2676 0.5520 0.4664 0.120 Uiso 0.553(3) 1 calc PR A 1
H3B H 0.2034 0.4814 0.4133 0.120 Uiso 0.553(3) 1 calc PR A 1
H3C H 0.2829 0.5254 0.3728 0.120 Uiso 0.553(3) 1 calc PR A 1
C4 C 0.3345(4) 0.3614(3) 0.3937(3) 0.0688(14) Uani 0.553(3) 1 d PDU A 1
H4A H 0.3792 0.3163 0.4108 0.103 Uiso 0.553(3) 1 calc PR A 1
H4B H 0.3458 0.3865 0.3405 0.103 Uiso 0.553(3) 1 calc PR A 1
H4C H 0.2690 0.3409 0.3832 0.103 Uiso 0.553(3) 1 calc PR A 1
S22 S 0.3301(2) 0.39284(18) 0.45551(12) 0.0611(9) Uani 0.342(3) 1 d PD A 2
C5 C 0.2335(6) 0.4450(6) 0.3884(6) 0.057(2) Uiso 0.342(3) 1 d PD A 2
H5A H 0.1764 0.4108 0.3790 0.086 Uiso 0.342(3) 1 calc PR A 2
H5B H 0.2492 0.4572 0.3324 0.086 Uiso 0.342(3) 1 calc PR A 2
H5C H 0.2215 0.4958 0.4166 0.086 Uiso 0.342(3) 1 calc PR A 2
C6 C 0.4108(7) 0.4812(6) 0.4625(7) 0.073(3) Uiso 0.342(3) 1 d PD A 2
H6A H 0.4633 0.4754 0.5134 0.109 Uiso 0.342(3) 1 calc PR A 2
H6B H 0.3754 0.5312 0.4678 0.109 Uiso 0.342(3) 1 calc PR A 2
H6C H 0.4364 0.4839 0.4099 0.109 Uiso 0.342(3) 1 calc PR A 2
S23 S 0.3034(6) 0.4597(4) 0.4778(4) 0.052(2) Uiso 0.105(3) 1 d PD A 3
C7 C 0.2308(12) 0.4162(13) 0.3824(10) 0.029(4) Uiso 0.105(3) 1 d PD A 3
H7A H 0.1640 0.4304 0.3793 0.044 Uiso 0.105(3) 1 calc PR A 3
H7B H 0.2379 0.3569 0.3845 0.044 Uiso 0.105(3) 1 calc PR A 3
H7C H 0.2507 0.4373 0.3311 0.044 Uiso 0.105(3) 1 calc PR A 3
C8 C 0.4173(15) 0.443(2) 0.451(2) 0.075(9) Uiso 0.105(3) 1 d PD A 3
H8A H 0.4649 0.4305 0.5040 0.112 Uiso 0.105(3) 1 calc PR A 3
H8B H 0.4364 0.4919 0.4238 0.112 Uiso 0.105(3) 1 calc PR A 3
H8C H 0.4124 0.3971 0.4105 0.112 Uiso 0.105(3) 1 calc PR A 3
O1 O 0.36582(9) 0.23686(8) 0.61997(9) 0.0346(3) Uani 1 1 d . . .
O2 O 0.30976(9) 0.39720(9) 0.54560(8) 0.0395(3) Uani 1 1 d . . .
O3 O 0.47268(8) 0.40698(7) 0.70428(8) 0.0249(2) Uani 1 1 d . . .
O4 O 0.27149(8) 0.34743(7) 0.73324(7) 0.0239(2) Uani 1 1 d . . .
C1 C 0.23448(19) 0.15375(16) 0.51352(15) 0.0556(6) Uani 1 1 d . . .
H1A H 0.1919 0.2002 0.4964 0.083 Uiso 1 1 calc R . .
H1B H 0.1968 0.1037 0.5089 0.083 Uiso 1 1 calc R . .
H1C H 0.2794 0.1502 0.4751 0.083 Uiso 1 1 calc R . .
C2 C 0.3719(2) 0.07896(14) 0.63031(18) 0.0577(6) Uani 1 1 d . . .
H2A H 0.4196 0.0803 0.6852 0.087 Uiso 1 1 calc R . .
H2B H 0.4041 0.0781 0.5816 0.087 Uiso 1 1 calc R . .
H2C H 0.3325 0.0301 0.6284 0.087 Uiso 1 1 calc R . .
C11 C 0.55384(11) 0.44159(9) 0.74233(10) 0.0201(3) Uani 1 1 d . A .
C12 C 0.55659(11) 0.52386(9) 0.77245(10) 0.0227(3) Uani 1 1 d . . .
C13 C 0.64352(12) 0.55599(10) 0.81626(11) 0.0270(3) Uani 1 1 d . A .
H13 H 0.6446 0.6099 0.8379 0.032 Uiso 1 1 calc R . .
C14 C 0.72855(12) 0.51320(10) 0.82980(11) 0.0273(3) Uani 1 1 d . . .
C15 C 0.72559(11) 0.43503(10) 0.79669(10) 0.0252(3) Uani 1 1 d . A .
H15 H 0.7835 0.4055 0.8038 0.030 Uiso 1 1 calc R . .
C16 C 0.64147(11) 0.39777(10) 0.75344(10) 0.0224(3) Uani 1 1 d . . .
C17 C 0.46574(12) 0.57667(10) 0.75791(12) 0.0303(4) Uani 1 1 d . A .
C18 C 0.64347(12) 0.30987(11) 0.72055(12) 0.0322(4) Uani 1 1 d . A .
C19 C 0.82123(14) 0.55019(12) 0.87871(15) 0.0420(5) Uani 1 1 d . A .
H19A H 0.8743 0.5280 0.8562 0.063 Uiso 1 1 calc R . .
H19B H 0.8305 0.5372 0.9406 0.063 Uiso 1 1 calc R . .
H19C H 0.8189 0.6093 0.8710 0.063 Uiso 1 1 calc R . .
C21 C 0.20518(10) 0.34802(9) 0.77959(9) 0.0185(3) Uani 1 1 d . A .
C22 C 0.22492(10) 0.31588(9) 0.86588(10) 0.0194(3) Uani 1 1 d . . .
C23 C 0.15294(11) 0.31769(10) 0.91239(10) 0.0238(3) Uani 1 1 d . A .
H23 H 0.1663 0.2963 0.9697 0.029 Uiso 1 1 calc R . .
C24 C 0.06290(11) 0.34908(11) 0.87918(11) 0.0261(3) Uani 1 1 d . . .
C25 C 0.04437(11) 0.37947(10) 0.79498(10) 0.0229(3) Uani 1 1 d . A .
H25 H -0.0171 0.4009 0.7711 0.028 Uiso 1 1 calc R . .
C26 C 0.11236(10) 0.37981(9) 0.74414(9) 0.0192(3) Uani 1 1 d . . .
C27 C 0.32278(11) 0.27936(10) 0.90838(10) 0.0225(3) Uani 1 1 d . A .
C28 C 0.08654(11) 0.41371(10) 0.65096(10) 0.0242(3) Uani 1 1 d . A .
C29 C -0.01215(14) 0.35012(15) 0.93271(13) 0.0442(5) Uani 1 1 d . A .
H29A H -0.0040 0.3026 0.9711 0.066 Uiso 1 1 calc R . .
H29B H -0.0756 0.3486 0.8941 0.066 Uiso 1 1 calc R . .
H29C H -0.0056 0.3998 0.9678 0.066 Uiso 1 1 calc R . .
C31 C 0.48696(16) 0.66442(11) 0.79051(16) 0.0470(5) Uani 1 1 d . . .
H31A H 0.4281 0.6964 0.7773 0.071 Uiso 1 1 calc R A .
H31B H 0.5339 0.6888 0.7615 0.071 Uiso 1 1 calc R . .
H31C H 0.5124 0.6639 0.8534 0.071 Uiso 1 1 calc R . .
C32 C 0.39447(14) 0.54127(12) 0.80715(14) 0.0389(4) Uani 1 1 d . . .
H32A H 0.3374 0.5755 0.7974 0.058 Uiso 1 1 calc R A .
H32B H 0.4236 0.5395 0.8694 0.058 Uiso 1 1 calc R . .
H32C H 0.3768 0.4861 0.7862 0.058 Uiso 1 1 calc R . .
C33 C 0.41922(14) 0.58265(12) 0.66064(13) 0.0390(4) Uani 1 1 d . . .
H33A H 0.3598 0.6137 0.6530 0.059 Uiso 1 1 calc R A .
H33B H 0.4054 0.5279 0.6367 0.059 Uiso 1 1 calc R . .
H33C H 0.4628 0.6101 0.6302 0.059 Uiso 1 1 calc R . .
C34 C 0.74622(15) 0.27732(15) 0.73348(19) 0.0577(7) Uani 1 1 d . . .
H34A H 0.7449 0.2221 0.7099 0.087 Uiso 1 1 calc R A .
H34B H 0.7760 0.2764 0.7956 0.087 Uiso 1 1 calc R . .
H34C H 0.7830 0.3127 0.7031 0.087 Uiso 1 1 calc R . .
C35 C 0.60055(14) 0.30422(14) 0.62237(13) 0.0420(5) Uani 1 1 d . . .
H35A H 0.5976 0.2471 0.6043 0.063 Uiso 1 1 calc R A .
H35B H 0.6405 0.3347 0.5906 0.063 Uiso 1 1 calc R . .
H35C H 0.5361 0.3272 0.6098 0.063 Uiso 1 1 calc R . .
C36 C 0.58929(14) 0.25440(11) 0.77124(14) 0.0391(4) Uani 1 1 d . . .
H36A H 0.5884 0.1988 0.7487 0.059 Uiso 1 1 calc R A .
H36B H 0.5238 0.2741 0.7645 0.059 Uiso 1 1 calc R . .
H36C H 0.6211 0.2548 0.8329 0.059 Uiso 1 1 calc R . .
C41 C 0.32344(13) 0.24371(13) 0.99864(11) 0.0351(4) Uani 1 1 d . . .
H41A H 0.3097 0.2869 1.0369 0.053 Uiso 1 1 calc R A .
H41B H 0.3863 0.2204 1.0232 0.053 Uiso 1 1 calc R . .
H41C H 0.2748 0.2012 0.9933 0.053 Uiso 1 1 calc R . .
C42 C 0.40116(12) 0.34455(11) 0.92031(12) 0.0322(4) Uani 1 1 d . . .
H42A H 0.3857 0.3886 0.9567 0.048 Uiso 1 1 calc R A .
H42B H 0.4053 0.3663 0.8635 0.048 Uiso 1 1 calc R . .
H42C H 0.4624 0.3203 0.9484 0.048 Uiso 1 1 calc R . .
C43 C 0.34840(12) 0.20923(11) 0.85352(12) 0.0303(4) Uani 1 1 d . . .
H43A H 0.4098 0.1859 0.8826 0.045 Uiso 1 1 calc R A .
H43B H 0.3528 0.2298 0.7962 0.045 Uiso 1 1 calc R . .
H43C H 0.2990 0.1673 0.8467 0.045 Uiso 1 1 calc R . .
C44 C -0.01723(13) 0.44377(13) 0.62626(12) 0.0367(4) Uani 1 1 d . . .
H44A H -0.0264 0.4874 0.6659 0.055 Uiso 1 1 calc R A .
H44B H -0.0604 0.3987 0.6307 0.055 Uiso 1 1 calc R . .
H44C H -0.0309 0.4643 0.5665 0.055 Uiso 1 1 calc R . .
C45 C 0.14978(13) 0.48700(11) 0.64234(12) 0.0315(4) Uani 1 1 d . . .
H45A H 0.1373 0.5309 0.6803 0.047 Uiso 1 1 calc R A .
H45B H 0.1355 0.5059 0.5820 0.047 Uiso 1 1 calc R . .
H45C H 0.2169 0.4710 0.6592 0.047 Uiso 1 1 calc R . .
C46 C 0.09612(13) 0.34669(11) 0.58525(11) 0.0295(4) Uani 1 1 d . . .
H46A H 0.1618 0.3264 0.5977 0.044 Uiso 1 1 calc R A .
H46B H 0.0802 0.3691 0.5263 0.044 Uiso 1 1 calc R . .
H46C H 0.0525 0.3020 0.5899 0.044 Uiso 1 1 calc R . .

loop_
_atom_site_aniso_label
_atom_site_aniso_U_11
_atom_site_aniso_U_22
_atom_site_aniso_U_33
_atom_site_aniso_U_23
_atom_site_aniso_U_13
_atom_site_aniso_U_12
Mg1 0.0197(3) 0.0271(3) 0.0201(3) -0.0006(2) 0.0049(2) -0.0044(2)
S1 0.0388(2) 0.0322(2) 0.0288(2) -0.00638(17) 0.01535(18) -0.01098(18)
S21 0.0291(5) 0.0490(7) 0.0255(5) 0.0038(5) 0.0126(3) -0.0053(5)
C3 0.107(4) 0.067(3) 0.068(3) 0.038(3) 0.024(3) 0.030(3)
C4 0.105(4) 0.064(3) 0.045(2) -0.018(2) 0.031(2) -0.012(3)
S22 0.110(2) 0.0489(15) 0.0228(9) -0.0007(8) 0.0110(10) 0.0356(14)
O1 0.0362(7) 0.0320(7) 0.0400(7) -0.0116(5) 0.0179(6) -0.0107(5)
O2 0.0356(7) 0.0593(9) 0.0231(6) 0.0100(6) 0.0058(5) -0.0040(6)
O3 0.0182(5) 0.0236(6) 0.0327(6) -0.0061(5) 0.0052(5) -0.0022(4)
O4 0.0205(5) 0.0307(6) 0.0213(5) 0.0040(4) 0.0063(4) -0.0006(4)
C1 0.0613(15) 0.0610(15) 0.0401(12) -0.0147(10) 0.0014(11) -0.0167(12)
C2 0.0791(17) 0.0367(12) 0.0627(15) 0.0120(11) 0.0272(13) 0.0094(11)
C11 0.0205(7) 0.0222(7) 0.0188(7) -0.0010(6) 0.0066(6) -0.0021(6)
C12 0.0242(8) 0.0195(7) 0.0239(7) 0.0018(6) 0.0042(6) 0.0002(6)
C13 0.0329(9) 0.0178(7) 0.0279(8) -0.0005(6) 0.0014(7) -0.0028(6)
C14 0.0261(8) 0.0255(8) 0.0266(8) 0.0027(6) -0.0022(6) -0.0055(6)
C15 0.0204(7) 0.0286(8) 0.0254(8) 0.0009(6) 0.0024(6) 0.0006(6)
C16 0.0219(7) 0.0239(8) 0.0222(7) -0.0038(6) 0.0066(6) 0.0002(6)
C17 0.0286(8) 0.0203(8) 0.0397(10) -0.0030(7) 0.0026(7) 0.0036(6)
C18 0.0225(8) 0.0313(9) 0.0407(10) -0.0152(8) 0.0026(7) 0.0044(7)
C19 0.0332(10) 0.0292(9) 0.0537(12) 0.0002(8) -0.0119(9) -0.0067(8)
C21 0.0185(7) 0.0177(7) 0.0189(7) -0.0008(5) 0.0030(5) -0.0030(5)
C22 0.0184(7) 0.0189(7) 0.0195(7) 0.0006(5) 0.0013(6) 0.0005(5)
C23 0.0239(8) 0.0290(8) 0.0182(7) 0.0040(6) 0.0039(6) 0.0023(6)
C24 0.0218(8) 0.0333(9) 0.0243(8) 0.0025(6) 0.0076(6) 0.0030(6)
C25 0.0181(7) 0.0247(8) 0.0247(8) 0.0013(6) 0.0016(6) 0.0028(6)
C26 0.0202(7) 0.0167(7) 0.0190(7) 0.0011(5) 0.0008(6) -0.0009(5)
C27 0.0187(7) 0.0265(8) 0.0209(7) 0.0035(6) 0.0014(6) 0.0024(6)
C28 0.0242(8) 0.0260(8) 0.0202(7) 0.0056(6) -0.0001(6) 0.0001(6)
C29 0.0281(9) 0.0760(15) 0.0313(10) 0.0142(10) 0.0125(8) 0.0145(9)
C31 0.0419(11) 0.0226(9) 0.0691(15) -0.0092(9) -0.0039(10) 0.0072(8)
C32 0.0334(10) 0.0354(10) 0.0510(12) -0.0092(9) 0.0161(9) 0.0075(8)
C33 0.0347(10) 0.0318(10) 0.0450(11) 0.0060(8) -0.0035(8) 0.0046(8)
C34 0.0294(10) 0.0487(13) 0.0889(18) -0.0384(13) -0.0003(11) 0.0118(9)
C35 0.0338(10) 0.0534(12) 0.0403(11) -0.0256(9) 0.0112(8) -0.0011(9)
C36 0.0412(10) 0.0208(8) 0.0501(11) -0.0044(8) -0.0014(9) 0.0026(7)
C41 0.0267(9) 0.0498(11) 0.0271(9) 0.0143(8) 0.0024(7) 0.0102(8)
C42 0.0230(8) 0.0371(10) 0.0326(9) -0.0001(7) -0.0023(7) -0.0028(7)
C43 0.0273(8) 0.0281(9) 0.0346(9) 0.0026(7) 0.0050(7) 0.0071(7)
C44 0.0295(9) 0.0492(11) 0.0279(9) 0.0124(8) -0.0013(7) 0.0097(8)
C45 0.0394(10) 0.0250(8) 0.0291(9) 0.0086(7) 0.0052(7) -0.0019(7)
C46 0.0296(9) 0.0368(10) 0.0202(8) -0.0004(7) 0.0013(6) -0.0062(7)

loop_
_atom_type_symbol
_atom_type_description
_atom_type_scat_dispersion_real
_atom_type_scat_dispersion_imag
_atom_type_scat_source
C C 0.0033 0.0016 'International Tables Vol C Tables 4.2.6.8 and 6.1.1.4'
H H 0.0000 0.0000 'International Tables Vol C Tables 4.2.6.8 and 6.1.1.4'
O O 0.0106 0.0060 'International Tables Vol C Tables 4.2.6.8 and 6.1.1.4'
Mg Mg 0.0486 0.0363 'International Tables Vol C Tables 4.2.6.8 and 6.1.1.4'
S S 0.1246 0.1234 'International Tables Vol C Tables 4.2.6.8 and 6.1.1.4'

loop_
_geom_angle_atom_site_label_1
_geom_angle_atom_site_label_2
_geom_angle_atom_site_label_3
_geom_angle
O4 Mg1 O3 117.60(6)
O4 Mg1 O2 114.95(6)
O3 Mg1 O2 104.40(6)
O4 Mg1 O1 104.96(6)
O3 Mg1 O1 118.43(6)
O2 Mg1 O1 94.51(6)
O1 S1 C2 104.34(11)
O1 S1 C1 105.36(10)
C2 S1 C1 98.23(13)
O2 S21 C4 105.7(2)
O2 S21 C3 104.3(2)
C4 S21 C3 99.4(3)
O2 S22 C5 104.5(3)
O2 S22 C6 98.9(4)
C5 S22 C6 93.1(5)
S22 C5 H5A 109.5
S22 C5 H5B 109.5
H5A C5 H5B 109.5
S22 C5 H5C 109.5
H5A C5 H5C 109.5
H5B C5 H5C 109.5
S22 C6 H6A 109.5
S22 C6 H6B 109.5
H6A C6 H6B 109.5
S22 C6 H6C 109.5
H6A C6 H6C 109.5
H6B C6 H6C 109.5
O2 S23 C7 105.4(8)
O2 S23 C8 98.6(12)
C7 S23 C8 97.7(13)
S23 C7 H7A 109.5
S23 C7 H7B 109.5
H7A C7 H7B 109.5
S23 C7 H7C 109.5
H7A C7 H7C 109.5
H7B C7 H7C 109.5
S23 C8 H8A 109.5
S23 C8 H8B 109.5
H8A C8 H8B 109.5
S23 C8 H8C 109.5
H8A C8 H8C 109.5
H8B C8 H8C 109.5
S1 O1 Mg1 128.88(8)
S23 O2 Mg1 153.9(3)
S21 O2 Mg1 136.35(9)
S22 O2 Mg1 139.05(12)
C11 O3 Mg1 173.25(11)
C21 O4 Mg1 176.00(11)
S1 C1 H1A 109.5
S1 C1 H1B 109.5
H1A C1 H1B 109.5
S1 C1 H1C 109.5
H1A C1 H1C 109.5
H1B C1 H1C 109.5
S1 C2 H2A 109.5
S1 C2 H2B 109.5
H2A C2 H2B 109.5
S1 C2 H2C 109.5
H2A C2 H2C 109.5
H2B C2 H2C 109.5
O3 C11 C16 120.45(14)
O3 C11 C12 121.09(14)
C16 C11 C12 118.46(14)
C13 C12 C11 118.66(14)
C13 C12 C17 119.90(14)
C11 C12 C17 121.44(14)
C14 C13 C12 123.31(15)
C14 C13 H13 118.3
C12 C13 H13 118.3
C15 C14 C13 117.39(15)
C15 C14 C19 121.09(16)
C13 C14 C19 121.52(16)
C14 C15 C16 122.99(15)
C14 C15 H15 118.5
C16 C15 H15 118.5
C15 C16 C11 119.06(14)
C15 C16 C18 120.00(14)
C11 C16 C18 120.92(14)
C32 C17 C33 109.75(15)
C32 C17 C31 107.02(17)
C33 C17 C31 106.52(16)
C32 C17 C12 110.46(14)
C33 C17 C12 110.70(15)
C31 C17 C12 112.24(15)
C36 C18 C16 109.52(14)
C36 C18 C35 110.56(15)
C16 C18 C35 111.30(16)
C36 C18 C34 107.81(18)
C16 C18 C34 111.70(15)
C35 C18 C34 105.86(16)
C14 C19 H19A 109.5
C14 C19 H19B 109.5
H19A C19 H19B 109.5
C14 C19 H19C 109.5
H19A C19 H19C 109.5
H19B C19 H19C 109.5
O4 C21 C26 120.74(13)
O4 C21 C22 120.45(13)
C26 C21 C22 118.80(13)
C23 C22 C21 118.55(13)
C23 C22 C27 119.44(13)
C21 C22 C27 122.01(13)
C24 C23 C22 123.29(14)
C24 C23 H23 118.4
C22 C23 H23 118.4
C23 C24 C25 117.58(14)
C23 C24 C29 121.07(15)
C25 C24 C29 121.34(15)
C24 C25 C26 122.68(14)
C24 C25 H25 118.7
C26 C25 H25 118.7
C25 C26 C21 119.09(13)
C25 C26 C28 119.87(13)
C21 C26 C28 121.04(13)
C43 C27 C42 109.47(14)
C43 C27 C41 106.39(14)
C42 C27 C41 107.28(14)
C43 C27 C22 110.89(13)
C42 C27 C22 110.87(13)
C41 C27 C22 111.79(13)
C45 C28 C44 106.61(14)
C45 C28 C26 110.22(13)
C44 C28 C26 112.07(13)
C45 C28 C46 111.14(14)
C44 C28 C46 106.53(14)
C26 C28 C46 110.18(13)
C24 C29 H29A 109.5
C24 C29 H29B 109.5
H29A C29 H29B 109.5
C24 C29 H29C 109.5
H29A C29 H29C 109.5
H29B C29 H29C 109.5
C17 C31 H31A 109.5
C17 C31 H31B 109.5
H31A C31 H31B 109.5
C17 C31 H31C 109.5
H31A C31 H31C 109.5
H31B C31 H31C 109.5
C17 C32 H32A 109.5
C17 C32 H32B 109.5
H32A C32 H32B 109.5
C17 C32 H32C 109.5
H32A C32 H32C 109.5
H32B C32 H32C 109.5
C17 C33 H33A 109.5
C17 C33 H33B 109.5
H33A C33 H33B 109.5
C17 C33 H33C 109.5
H33A C33 H33C 109.5
H33B C33 H33C 109.5
C18 C34 H34A 109.5
C18 C34 H34B 109.5
H34A C34 H34B 109.5
C18 C34 H34C 109.5
H34A C34 H34C 109.5
H34B C34 H34C 109.5
C18 C35 H35A 109.5
C18 C35 H35B 109.5
H35A C35 H35B 109.5
C18 C35 H35C 109.5
H35A C35 H35C 109.5
H35B C35 H35C 109.5
C18 C36 H36A 109.5
C18 C36 H36B 109.5
H36A C36 H36B 109.5
C18 C36 H36C 109.5
H36A C36 H36C 109.5
H36B C36 H36C 109.5
C27 C41 H41A 109.5
C27 C41 H41B 109.5
H41A C41 H41B 109.5
C27 C41 H41C 109.5
H41A C41 H41C 109.5
H41B C41 H41C 109.5
C27 C42 H42A 109.5
C27 C42 H42B 109.5
H42A C42 H42B 109.5
C27 C42 H42C 109.5
H42A C42 H42C 109.5
H42B C42 H42C 109.5
C27 C43 H43A 109.5
C27 C43 H43B 109.5
H43A C43 H43B 109.5
C27 C43 H43C 109.5
H43A C43 H43C 109.5
H43B C43 H43C 109.5
C28 C44 H44A 109.5
C28 C44 H44B 109.5
H44A C44 H44B 109.5
C28 C44 H44C 109.5
H44A C44 H44C 109.5
H44B C44 H44C 109.5
C28 C45 H45A 109.5
C28 C45 H45B 109.5
H45A C45 H45B 109.5
C28 C45 H45C 109.5
H45A C45 H45C 109.5
H45B C45 H45C 109.5
C28 C46 H46A 109.5
C28 C46 H46B 109.5
H46A C46 H46B 109.5
C28 C46 H46C 109.5
H46A C46 H46C 109.5
H46B C46 H46C 109.5

loop_
_geom_bond_atom_site_label_1
_geom_bond_atom_site_label_2
_geom_bond_distance
Mg1 O4 1.8565(12)
Mg1 O3 1.8630(12)
Mg1 O2 1.9777(14)
Mg1 O1 2.0091(14)
S1 O1 1.5124(13)
S1 C2 1.777(2)
S1 C1 1.777(2)
S21 O2 1.4853(15)
S21 C4 1.732(5)
S21 C3 1.762(5)
C3 H3A 0.9800
C3 H3B 0.9800
C3 H3C 0.9800
C4 H4A 0.9800
C4 H4B 0.9800
C4 H4C 0.9800
S22 O2 1.514(2)
S22 C5 1.773(8)
S22 C6 1.849(9)
C5 H5A 0.9800
C5 H5B 0.9800
C5 H5C 0.9800
C6 H6A 0.9800
C6 H6B 0.9800
C6 H6C 0.9800
S23 O2 1.472(6)
S23 C7 1.783(13)
S23 C8 1.801(15)
C7 H7A 0.9800
C7 H7B 0.9800
C7 H7C 0.9800
C8 H8A 0.9800
C8 H8B 0.9800
C8 H8C 0.9800
O3 C11 1.3192(18)
O4 C21 1.3230(18)
C1 H1A 0.9800
C1 H1B 0.9800
C1 H1C 0.9800
C2 H2A 0.9800
C2 H2B 0.9800
C2 H2C 0.9800
C11 C16 1.429(2)
C11 C12 1.432(2)
C12 C13 1.393(2)
C12 C17 1.544(2)
C13 C14 1.387(2)
C13 H13 0.9500
C14 C15 1.385(2)
C14 C19 1.514(2)
C15 C16 1.394(2)
C15 H15 0.9500
C16 C18 1.539(2)
C17 C32 1.531(3)
C17 C33 1.537(3)
C17 C31 1.541(2)
C18 C36 1.534(3)
C18 C35 1.540(3)
C18 C34 1.543(2)
C19 H19A 0.9800
C19 H19B 0.9800
C19 H19C 0.9800
C21 C26 1.429(2)
C21 C22 1.430(2)
C22 C23 1.394(2)
C22 C27 1.542(2)
C23 C24 1.386(2)
C23 H23 0.9500
C24 C25 1.390(2)
C24 C29 1.510(2)
C25 C26 1.394(2)
C25 H25 0.9500
C26 C28 1.540(2)
C27 C43 1.535(2)
C27 C42 1.537(2)
C27 C41 1.538(2)
C28 C45 1.534(2)
C28 C44 1.539(2)
C28 C46 1.540(2)
C29 H29A 0.9800
C29 H29B 0.9800
C29 H29C 0.9800
C31 H31A 0.9800
C31 H31B 0.9800
C31 H31C 0.9800
C32 H32A 0.9800
C32 H32B 0.9800
C32 H32C 0.9800
C33 H33A 0.9800
C33 H33B 0.9800
C33 H33C 0.9800
C34 H34A 0.9800
C34 H34B 0.9800
C34 H34C 0.9800
C35 H35A 0.9800
C35 H35B 0.9800
C35 H35C 0.9800
C36 H36A 0.9800
C36 H36B 0.9800
C36 H36C 0.9800
C41 H41A 0.9800
C41 H41B 0.9800
C41 H41C 0.9800
C42 H42A 0.9800
C42 H42B 0.9800
C42 H42C 0.9800
C43 H43A 0.9800
C43 H43B 0.9800
C43 H43C 0.9800
C44 H44A 0.9800
C44 H44B 0.9800
C44 H44C 0.9800
C45 H45A 0.9800
C45 H45B 0.9800
C45 H45C 0.9800
C46 H46A 0.9800
C46 H46B 0.9800
C46 H46C 0.9800

loop_
_geom_torsion_atom_site_label_1
_geom_torsion_atom_site_label_2
_geom_torsion_atom_site_label_3
_geom_torsion_atom_site_label_4
_geom_torsion
C2 S1 O1 Mg1 -150.20(13)
C1 S1 O1 Mg1 106.89(13)
O4 Mg1 O1 S1 14.96(12)
O3 Mg1 O1 S1 148.57(10)
O2 Mg1 O1 S1 -102.38(11)
C7 S23 O2 S21 91.7(8)
C8 S23 O2 S21 -8.8(12)
C7 S23 O2 S22 52.8(7)
C8 S23 O2 S22 -47.7(12)
C7 S23 O2 Mg1 173.0(7)
C8 S23 O2 Mg1 72.5(14)
C4 S21 O2 S23 -110.9(5)
C3 S21 O2 S23 -6.6(5)
C4 S21 O2 S22 -3.7(3)
C3 S21 O2 S22 100.6(3)
C4 S21 O2 Mg1 108.1(3)
C3 S21 O2 Mg1 -147.6(3)
C5 S22 O2 S23 -44.3(5)
C6 S22 O2 S23 51.3(5)
C5 S22 O2 S21 -86.7(4)
C6 S22 O2 S21 8.9(4)
C5 S22 O2 Mg1 171.2(4)
C6 S22 O2 Mg1 -93.2(4)
O4 Mg1 O2 S23 110.3(8)
O3 Mg1 O2 S23 -20.0(8)
O1 Mg1 O2 S23 -140.9(8)
O4 Mg1 O2 S21 160.25(16)
O3 Mg1 O2 S21 29.93(18)
O1 Mg1 O2 S21 -90.95(17)
O4 Mg1 O2 S22 -155.0(3)
O3 Mg1 O2 S22 74.6(3)
O1 Mg1 O2 S22 -46.2(3)
O3 C11 C12 C13 176.66(14)
C16 C11 C12 C13 -4.1(2)
O3 C11 C12 C17 -2.9(2)
C16 C11 C12 C17 176.35(14)
C11 C12 C13 C14 2.2(2)
C17 C12 C13 C14 -178.20(16)
C12 C13 C14 C15 0.8(3)
C12 C13 C14 C19 -179.27(17)
C13 C14 C15 C16 -2.0(3)
C19 C14 C15 C16 178.11(17)
C14 C15 C16 C11 0.0(2)
C14 C15 C16 C18 -178.39(16)
O3 C11 C16 C15 -177.72(14)
C12 C11 C16 C15 3.0(2)
O3 C11 C16 C18 0.7(2)
C12 C11 C16 C18 -178.57(15)
C13 C12 C17 C32 -115.22(17)
C11 C12 C17 C32 64.3(2)
C13 C12 C17 C33 123.01(17)
C11 C12 C17 C33 -57.4(2)
C13 C12 C17 C31 4.1(2)
C11 C12 C17 C31 -176.33(17)
C15 C16 C18 C36 113.45(17)
C11 C16 C18 C36 -64.9(2)
C15 C16 C18 C35 -123.99(17)
C11 C16 C18 C35 57.6(2)
C15 C16 C18 C34 -5.9(3)
C11 C16 C18 C34 175.72(18)
O4 C21 C22 C23 -179.97(14)
C26 C21 C22 C23 -0.7(2)
O4 C21 C22 C27 -0.1(2)
C26 C21 C22 C27 179.12(13)
C21 C22 C23 C24 0.1(2)
C27 C22 C23 C24 -179.77(15)
C22 C23 C24 C25 0.5(3)
C22 C23 C24 C29 -179.51(18)
C23 C24 C25 C26 -0.4(3)
C29 C24 C25 C26 179.60(17)
C24 C25 C26 C21 -0.2(2)
C24 C25 C26 C28 179.41(15)
O4 C21 C26 C25 -179.94(14)
C22 C21 C26 C25 0.8(2)
O4 C21 C26 C28 0.4(2)
C22 C21 C26 C28 -178.84(13)
C23 C22 C27 C43 122.35(16)
C21 C22 C27 C43 -57.47(19)
C23 C22 C27 C42 -115.83(16)
C21 C22 C27 C42 64.35(19)
C23 C22 C27 C41 3.8(2)
C21 C22 C27 C41 -176.00(15)
C25 C26 C28 C45 118.33(16)
C21 C26 C28 C45 -62.03(19)
C25 C26 C28 C44 -0.2(2)
C21 C26 C28 C44 179.41(15)
C25 C26 C28 C46 -118.65(16)
C21 C26 C28 C46 60.98(18)
